data_7015009
loop_
_publ_author_name
'Albrecht, Carolin'
'Bode, Maren'
'P\'erez, Janaina Marinas'
'Daniels, J\"org'
'Schnakenburg, Gregor'
'Streubel, Rainer'

_publ_section_title
;
 First examples of oxaphosphirane pentacarbonylchromium(0) and
 -molybdenum(0) complexes: synthesis, structures and reactions
;
_journal_issue 11
_journal_name_full 'Dalton Transactions'
_journal_page_first 2654
_journal_paper_doi 10.1039/c0dt01509a
_journal_volume 40
_journal_year 2011
_chemical_formula_moiety 'C19 H25 Mo O6 P Si2'
_chemical_formula_sum 'C19 H25 Mo O6 P Si2'
_chemical_formula_weight 532.48
_chemical_name_systematic
;
?
;
_space_group_IT_number 2
_symmetry_cell_setting triclinic
_symmetry_space_group_name_Hall '-P 1'
_symmetry_space_group_name_H-M 'P -1'
_atom_sites_solution_hydrogens geom
_atom_sites_solution_primary direct
_atom_sites_solution_secondary difmap
_cell_angle_alpha 87.1032(12)
_cell_angle_beta 88.3077(13)
_cell_angle_gamma 68.9673(17)
_cell_formula_units_Z 2
_cell_length_a 8.8987(2)
_cell_length_b 10.6956(3)
_cell_length_c 13.9288(5)
_cell_measurement_reflns_used 5395
_cell_measurement_temperature 123(2)
_cell_measurement_theta_max 29.13
_cell_measurement_theta_min 1.00
_cell_volume 1235.70(6)
_computing_cell_refinement 'HKL Scalepack (Otwinowski & Minor 1997)'
_computing_data_collection 'HKL Denzo and Scalepack (Otwinowski & Minor 1997)'
_computing_data_reduction 'HKL Denzo and Scalepack (Otwinowski & Minor 1997)'
_computing_molecular_graphics 'DIAMOND (Brandenburg, 1999)'
_computing_publication_material 'SHELXL97 (Sheldrick, 1997)'
_computing_structure_refinement 'SHELXL-97 (Sheldrick, 1997)'
_computing_structure_solution 'SHELXS-97 (Sheldrick, 1990)'
_diffrn_ambient_temperature 123(2)
_diffrn_detector_area_resol_mean 9
_diffrn_measured_fraction_theta_full 0.971
_diffrn_measured_fraction_theta_max 0.971
_diffrn_measurement_device '95mm CCD camera on \k-goniostat'
_diffrn_measurement_device_type 'Nonius KappaCCD'
_diffrn_measurement_method 'CCD rotation images, thick slices'
_diffrn_radiation_monochromator 'horizonally mounted graphite crystal'
_diffrn_radiation_type MoK\a
_diffrn_radiation_wavelength 0.71073
_diffrn_reflns_av_R_equivalents 0.0664
_diffrn_reflns_av_sigmaI/netI 0.0970
_diffrn_reflns_limit_h_max 12
_diffrn_reflns_limit_h_min -12
_diffrn_reflns_limit_k_max 14
_diffrn_reflns_limit_k_min -14
_diffrn_reflns_limit_l_max 18
_diffrn_reflns_limit_l_min -19
_diffrn_reflns_number 18795
_diffrn_reflns_theta_full 29.11
_diffrn_reflns_theta_max 29.11
_diffrn_reflns_theta_min 2.57
_exptl_absorpt_coefficient_mu 0.722
_exptl_absorpt_correction_T_max 0.8691
_exptl_absorpt_correction_T_min 0.7611
_exptl_absorpt_correction_type multi-scan
_exptl_crystal_colour 'light yellowish'
_exptl_crystal_density_diffrn 1.431
_exptl_crystal_density_method 'not measured'
_exptl_crystal_description plate
_exptl_crystal_F_000 544
_exptl_crystal_size_max 0.40
_exptl_crystal_size_mid 0.24
_exptl_crystal_size_min 0.20
_refine_diff_density_max 0.505
_refine_diff_density_min -0.651
_refine_diff_density_rms 0.091
_refine_ls_extinction_method none
_refine_ls_goodness_of_fit_ref 0.886
_refine_ls_hydrogen_treatment constr
_refine_ls_matrix_type full
_refine_ls_number_parameters 268
_refine_ls_number_reflns 6450
_refine_ls_number_restraints 0
_refine_ls_restrained_S_all 0.886
_refine_ls_R_factor_all 0.0715
_refine_ls_R_factor_gt 0.0377
_refine_ls_shift/su_max 0.001
_refine_ls_shift/su_mean 0.000
_refine_ls_structure_factor_coef Fsqd
_refine_ls_weighting_details 'calc w=1/[\s^2^(Fo^2^)+(0.0071P)^2^+0.0000P] where P=(Fo^2^+2Fc^2^)/3'
_refine_ls_weighting_scheme calc
_refine_ls_wR_factor_gt 0.0549
_refine_ls_wR_factor_ref 0.0606
_reflns_number_gt 4379
_reflns_number_total 6450
_reflns_threshold_expression >2sigma(I)
_cod_data_source_file C0DT01509A.TXT
_cod_data_source_block Greg116
_cod_depositor_comments
;
The following automatic conversions were performed:
'_symmetry_cell_setting' value 'Triclinic' changed to 'triclinic'
according to '/home/saulius/struct/CIF-dictionaries/cif_core.dic'
dictionary named 'cif_core.dic' version 2.4.1 from
2010-06-29.

'_exptl_absorpt_correction_type' value 'Multi-Scan' changed
to 'multi-scan' according to
'/home/saulius/struct/CIF-dictionaries/cif_core.dic' dictionary named
'cif_core.dic' version 2.4.1 from 2010-06-29.

Automatic conversion script
Id: cif_fix_enum 1555 2011-01-17 13:19:09Z saulius 
;
_cod_database_code 7015009

loop_
_symmetry_equiv_pos_as_xyz
'x, y, z'
'-x, -y, -z'

loop_
_atom_site_label
_atom_site_type_symbol
_atom_site_fract_x
_atom_site_fract_y
_atom_site_fract_z
_atom_site_U_iso_or_equiv
_atom_site_adp_type
_atom_site_occupancy
_atom_site_symmetry_multiplicity
_atom_site_calc_flag
_atom_site_refinement_flags
_atom_site_disorder_assembly
_atom_site_disorder_group
C1 C 0.7809(3) 0.5146(2) 0.86255(16) 0.0261(6) Uani 1 1 d . . .
H1A H 0.8611 0.4221 0.8747 0.031 Uiso 1 1 calc R . .
C2 C 0.8286(3) 0.6240(2) 0.89625(17) 0.0262(6) Uani 1 1 d . . .
C3 C 0.9839(3) 0.6201(3) 0.8793(2) 0.0448(8) Uani 1 1 d . . .
H3A H 1.0598 0.5465 0.8479 0.054 Uiso 1 1 calc R . .
C4 C 1.0289(4) 0.7229(3) 0.9079(2) 0.0578(9) Uani 1 1 d . . .
H4A H 1.1355 0.7202 0.8951 0.069 Uiso 1 1 calc R . .
C5 C 0.9222(4) 0.8291(3) 0.9546(2) 0.0507(8) Uani 1 1 d . . .
H5A H 0.9541 0.8999 0.9736 0.061 Uiso 1 1 calc R . .
C6 C 0.7691(4) 0.8321(3) 0.9735(2) 0.0489(8) Uani 1 1 d . . .
H6A H 0.6946 0.9047 1.0066 0.059 Uiso 1 1 calc R . .
C7 C 0.7224(3) 0.7295(3) 0.94470(18) 0.0349(6) Uani 1 1 d . . .
H7A H 0.6162 0.7320 0.9585 0.042 Uiso 1 1 calc R . .
C8 C 0.6876(2) 0.3700(2) 0.71746(16) 0.0219(5) Uani 1 1 d . . .
H8A H 0.6217 0.3908 0.6578 0.026 Uiso 1 1 calc R . .
C9 C 0.3738(3) 0.3694(3) 0.81006(19) 0.0431(8) Uani 1 1 d . . .
H9A H 0.3251 0.3962 0.7466 0.065 Uiso 1 1 calc R . .
H9B H 0.3621 0.4497 0.8451 0.065 Uiso 1 1 calc R . .
H9C H 0.3198 0.3162 0.8461 0.065 Uiso 1 1 calc R . .
C10 C 0.6084(4) 0.1143(3) 0.7312(2) 0.0664(10) Uani 1 1 d . . .
H10A H 0.7222 0.0577 0.7247 0.100 Uiso 1 1 calc R . .
H10B H 0.5612 0.1403 0.6672 0.100 Uiso 1 1 calc R . .
H10C H 0.5509 0.0643 0.7677 0.100 Uiso 1 1 calc R . .
C11 C 0.6862(3) 0.2160(3) 0.91499(18) 0.0425(8) Uani 1 1 d . . .
H11A H 0.6609 0.2948 0.9540 0.064 Uiso 1 1 calc R . .
H11B H 0.8031 0.1746 0.9066 0.064 Uiso 1 1 calc R . .
H11C H 0.6449 0.1512 0.9474 0.064 Uiso 1 1 calc R . .
C12 C 0.9870(3) 0.4100(3) 0.62566(19) 0.0472(8) Uani 1 1 d . . .
H12A H 0.9862 0.4677 0.6782 0.071 Uiso 1 1 calc R . .
H12B H 0.9219 0.4645 0.5727 0.071 Uiso 1 1 calc R . .
H12C H 1.0979 0.3651 0.6030 0.071 Uiso 1 1 calc R . .
C13 C 0.8903(3) 0.1810(3) 0.56729(19) 0.0515(8) Uani 1 1 d . . .
H13A H 0.8064 0.2363 0.5231 0.077 Uiso 1 1 calc R . .
H13B H 0.8646 0.1033 0.5914 0.077 Uiso 1 1 calc R . .
H13C H 0.9943 0.1502 0.5333 0.077 Uiso 1 1 calc R . .
C14 C 1.0394(3) 0.1694(3) 0.76187(18) 0.0426(7) Uani 1 1 d . . .
H14A H 1.0025 0.0957 0.7812 0.064 Uiso 1 1 calc R . .
H14B H 1.0397 0.2207 0.8181 0.064 Uiso 1 1 calc R . .
H14C H 1.1486 0.1328 0.7348 0.064 Uiso 1 1 calc R . .
C15 C 0.7197(3) 0.7834(2) 0.65888(18) 0.0306(6) Uani 1 1 d . . .
C16 C 0.4267(3) 0.8439(2) 0.78547(19) 0.0311(6) Uani 1 1 d . . .
C17 C 0.3101(3) 0.6902(2) 0.66874(18) 0.0310(6) Uani 1 1 d . . .
C18 C 0.5786(3) 0.6423(2) 0.54016(19) 0.0289(6) Uani 1 1 d . . .
C19 C 0.3953(3) 0.9119(3) 0.58732(18) 0.0280(6) Uani 1 1 d . . .
Mo Mo 0.51133(2) 0.74017(2) 0.664392(15) 0.02222(7) Uani 1 1 d . . .
O1 O 0.61044(17) 0.52898(15) 0.87981(11) 0.0303(4) Uani 1 1 d . . .
O2 O 0.83550(19) 0.80574(17) 0.65307(14) 0.0481(5) Uani 1 1 d . . .
O3 O 0.3699(2) 0.90601(18) 0.85102(13) 0.0493(5) Uani 1 1 d . . .
O4 O 0.19773(19) 0.66209(18) 0.67076(13) 0.0468(5) Uani 1 1 d . . .
O5 O 0.6116(2) 0.58903(18) 0.46862(13) 0.0437(5) Uani 1 1 d . . .
O6 O 0.32931(19) 1.01075(18) 0.54610(13) 0.0437(5) Uani 1 1 d . . .
P P 0.65224(7) 0.53389(6) 0.76168(5) 0.02300(15) Uani 1 1 d . . .
Si1 Si 0.59087(8) 0.26755(7) 0.79565(6) 0.03364(19) Uani 1 1 d . . .
Si2 Si 0.90121(8) 0.28147(7) 0.66963(5) 0.02947(18) Uani 1 1 d . . .

loop_
_atom_site_aniso_label
_atom_site_aniso_U_11
_atom_site_aniso_U_22
_atom_site_aniso_U_33
_atom_site_aniso_U_23
_atom_site_aniso_U_13
_atom_site_aniso_U_12
C1 0.0232(12) 0.0242(14) 0.0278(15) -0.0032(11) -0.0043(11) -0.0043(11)
C2 0.0312(13) 0.0253(14) 0.0221(14) 0.0007(11) -0.0084(11) -0.0096(11)
C3 0.0367(16) 0.055(2) 0.048(2) -0.0183(15) 0.0014(14) -0.0201(15)
C4 0.0548(19) 0.075(3) 0.061(2) -0.0146(19) 0.0016(17) -0.0437(19)
C5 0.079(2) 0.0414(19) 0.047(2) 0.0026(16) -0.0266(17) -0.0387(18)
C6 0.065(2) 0.0332(18) 0.044(2) -0.0111(15) -0.0124(16) -0.0095(15)
C7 0.0394(15) 0.0333(16) 0.0321(16) -0.0067(13) -0.0052(13) -0.0121(13)
C8 0.0227(12) 0.0182(13) 0.0241(14) -0.0006(10) -0.0061(10) -0.0060(10)
C9 0.0337(14) 0.055(2) 0.0472(19) 0.0119(15) -0.0043(13) -0.0251(14)
C10 0.086(2) 0.048(2) 0.084(3) -0.0110(18) 0.006(2) -0.0469(19)
C11 0.0363(15) 0.0392(17) 0.0498(19) 0.0164(14) -0.0018(14) -0.0132(13)
C12 0.0302(14) 0.057(2) 0.051(2) 0.0040(16) 0.0087(14) -0.0130(14)
C13 0.0433(16) 0.060(2) 0.0414(19) -0.0192(16) -0.0036(14) -0.0036(15)
C14 0.0313(14) 0.0482(19) 0.0379(18) -0.0036(14) -0.0002(13) -0.0013(13)
C15 0.0330(14) 0.0197(14) 0.0357(17) 0.0021(12) -0.0054(12) -0.0055(12)
C16 0.0364(14) 0.0218(15) 0.0307(16) 0.0053(12) -0.0049(12) -0.0055(12)
C17 0.0282(14) 0.0285(15) 0.0304(16) 0.0004(12) 0.0008(12) -0.0033(12)
C18 0.0232(13) 0.0296(15) 0.0342(17) 0.0032(13) -0.0035(12) -0.0102(11)
C19 0.0265(13) 0.0345(16) 0.0265(15) -0.0031(13) 0.0006(11) -0.0148(12)
Mo 0.02294(11) 0.01863(11) 0.02407(13) 0.00019(9) -0.00259(9) -0.00619(9)
O1 0.0314(9) 0.0344(10) 0.0273(10) -0.0020(8) 0.0017(8) -0.0147(8)
O2 0.0302(10) 0.0410(12) 0.0766(16) 0.0068(11) -0.0074(10) -0.0177(9)
O3 0.0637(13) 0.0364(12) 0.0340(12) -0.0058(10) 0.0001(10) -0.0006(10)
O4 0.0304(10) 0.0546(14) 0.0582(14) 0.0085(10) -0.0031(10) -0.0200(10)
O5 0.0431(11) 0.0548(13) 0.0350(12) -0.0154(10) 0.0043(10) -0.0183(10)
O6 0.0416(11) 0.0347(12) 0.0475(13) 0.0137(10) -0.0053(9) -0.0066(9)
P 0.0243(3) 0.0210(3) 0.0247(4) -0.0018(3) -0.0014(3) -0.0091(3)
Si1 0.0336(4) 0.0287(4) 0.0425(5) 0.0049(4) -0.0022(4) -0.0166(3)
Si2 0.0250(4) 0.0314(4) 0.0276(4) -0.0032(3) -0.0024(3) -0.0043(3)

loop_
_atom_type_symbol
_atom_type_description
_atom_type_scat_dispersion_real
_atom_type_scat_dispersion_imag
_atom_type_scat_source
C C 0.0033 0.0016 'International Tables Vol C Tables 4.2.6.8 and 6.1.1.4'
H H 0.0000 0.0000 'International Tables Vol C Tables 4.2.6.8 and 6.1.1.4'
Mo Mo -1.6832 0.6857 'International Tables Vol C Tables 4.2.6.8 and 6.1.1.4'
O O 0.0106 0.0060 'International Tables Vol C Tables 4.2.6.8 and 6.1.1.4'
P P 0.1023 0.0942 'International Tables Vol C Tables 4.2.6.8 and 6.1.1.4'
Si Si 0.0817 0.0704 'International Tables Vol C Tables 4.2.6.8 and 6.1.1.4'

loop_
_geom_angle_atom_site_label_1
_geom_angle_atom_site_label_2
_geom_angle_atom_site_label_3
_geom_angle
_geom_angle_site_symmetry_1
_geom_angle_site_symmetry_3
_geom_angle_publ_flag
C2 C1 O1 116.06(19) . . ?
C2 C1 P 123.42(18) . . ?
O1 C1 P 60.72(10) . . ?
C2 C1 H1A 115.1 . . ?
O1 C1 H1A 115.1 . . ?
P C1 H1A 115.1 . . ?
C7 C2 C3 118.9(2) . . ?
C7 C2 C1 121.8(2) . . ?
C3 C2 C1 119.3(2) . . ?
C4 C3 C2 120.0(3) . . ?
C4 C3 H3A 120.0 . . ?
C2 C3 H3A 120.0 . . ?
C5 C4 C3 121.0(3) . . ?
C5 C4 H4A 119.5 . . ?
C3 C4 H4A 119.5 . . ?
C6 C5 C4 119.3(3) . . ?
C6 C5 H5A 120.4 . . ?
C4 C5 H5A 120.4 . . ?
C5 C6 C7 120.2(3) . . ?
C5 C6 H6A 119.9 . . ?
C7 C6 H6A 119.9 . . ?
C2 C7 C6 120.6(2) . . ?
C2 C7 H7A 119.7 . . ?
C6 C7 H7A 119.7 . . ?
P C8 Si1 113.33(11) . . ?
P C8 Si2 114.18(11) . . ?
Si1 C8 Si2 118.16(11) . . ?
P C8 H8A 102.8 . . ?
Si1 C8 H8A 102.8 . . ?
Si2 C8 H8A 102.8 . . ?
Si1 C9 H9A 109.5 . . ?
Si1 C9 H9B 109.5 . . ?
H9A C9 H9B 109.5 . . ?
Si1 C9 H9C 109.5 . . ?
H9A C9 H9C 109.5 . . ?
H9B C9 H9C 109.5 . . ?
Si1 C10 H10A 109.5 . . ?
Si1 C10 H10B 109.5 . . ?
H10A C10 H10B 109.5 . . ?
Si1 C10 H10C 109.5 . . ?
H10A C10 H10C 109.5 . . ?
H10B C10 H10C 109.5 . . ?
Si1 C11 H11A 109.5 . . ?
Si1 C11 H11B 109.5 . . ?
H11A C11 H11B 109.5 . . ?
Si1 C11 H11C 109.5 . . ?
H11A C11 H11C 109.5 . . ?
H11B C11 H11C 109.5 . . ?
Si2 C12 H12A 109.5 . . ?
Si2 C12 H12B 109.5 . . ?
H12A C12 H12B 109.5 . . ?
Si2 C12 H12C 109.5 . . ?
H12A C12 H12C 109.5 . . ?
H12B C12 H12C 109.5 . . ?
Si2 C13 H13A 109.5 . . ?
Si2 C13 H13B 109.5 . . ?
H13A C13 H13B 109.5 . . ?
Si2 C13 H13C 109.5 . . ?
H13A C13 H13C 109.5 . . ?
H13B C13 H13C 109.5 . . ?
Si2 C14 H14A 109.5 . . ?
Si2 C14 H14B 109.5 . . ?
H14A C14 H14B 109.5 . . ?
Si2 C14 H14C 109.5 . . ?
H14A C14 H14C 109.5 . . ?
H14B C14 H14C 109.5 . . ?
O2 C15 Mo 177.9(2) . . ?
O3 C16 Mo 175.8(2) . . ?
O4 C17 Mo 179.7(2) . . ?
O5 C18 Mo 177.7(2) . . ?
O6 C19 Mo 178.1(2) . . ?
C19 Mo C18 89.58(9) . . ?
C19 Mo C16 87.70(9) . . ?
C18 Mo C16 175.74(10) . . ?
C19 Mo C17 91.27(9) . . ?
C18 Mo C17 88.95(9) . . ?
C16 Mo C17 87.84(10) . . ?
C19 Mo C15 90.27(9) . . ?
C18 Mo C15 89.59(9) . . ?
C16 Mo C15 93.70(10) . . ?
C17 Mo C15 177.87(9) . . ?
C19 Mo P 178.67(7) . . ?
C18 Mo P 91.71(7) . . ?
C16 Mo P 91.03(7) . . ?
C17 Mo P 89.09(7) . . ?
C15 Mo P 89.41(7) . . ?
C1 O1 P 68.90(10) . . ?
O1 P C1 50.37(8) . . ?
O1 P C8 107.93(9) . . ?
C1 P C8 108.23(11) . . ?
O1 P Mo 119.01(6) . . ?
C1 P Mo 127.92(8) . . ?
C8 P Mo 121.54(8) . . ?
C11 Si1 C9 110.31(12) . . ?
C11 Si1 C10 108.78(14) . . ?
C9 Si1 C10 108.25(13) . . ?
C11 Si1 C8 113.07(11) . . ?
C9 Si1 C8 107.98(10) . . ?
C10 Si1 C8 108.32(11) . . ?
C13 Si2 C14 109.14(13) . . ?
C13 Si2 C12 108.82(12) . . ?
C14 Si2 C12 108.15(12) . . ?
C13 Si2 C8 108.24(11) . . ?
C14 Si2 C8 113.26(10) . . ?
C12 Si2 C8 109.15(10) . . ?

loop_
_geom_bond_atom_site_label_1
_geom_bond_atom_site_label_2
_geom_bond_distance
_geom_bond_site_symmetry_2
_geom_bond_publ_flag
C1 C2 1.481(3) . ?
C1 O1 1.482(2) . ?
C1 P 1.795(2) . ?
C1 H1A 1.0000 . ?
C2 C7 1.377(3) . ?
C2 C3 1.382(3) . ?
C3 C4 1.377(4) . ?
C3 H3A 0.9500 . ?
C4 C5 1.371(4) . ?
C4 H4A 0.9500 . ?
C5 C6 1.369(3) . ?
C5 H5A 0.9500 . ?
C6 C7 1.385(3) . ?
C6 H6A 0.9500 . ?
C7 H7A 0.9500 . ?
C8 P 1.804(2) . ?
C8 Si1 1.904(2) . ?
C8 Si2 1.911(2) . ?
C8 H8A 1.0000 . ?
C9 Si1 1.856(2) . ?
C9 H9A 0.9800 . ?
C9 H9B 0.9800 . ?
C9 H9C 0.9800 . ?
C10 Si1 1.865(3) . ?
C10 H10A 0.9800 . ?
C10 H10B 0.9800 . ?
C10 H10C 0.9800 . ?
C11 Si1 1.855(3) . ?
C11 H11A 0.9800 . ?
C11 H11B 0.9800 . ?
C11 H11C 0.9800 . ?
C12 Si2 1.867(2) . ?
C12 H12A 0.9800 . ?
C12 H12B 0.9800 . ?
C12 H12C 0.9800 . ?
C13 Si2 1.853(3) . ?
C13 H13A 0.9800 . ?
C13 H13B 0.9800 . ?
C13 H13C 0.9800 . ?
C14 Si2 1.865(2) . ?
C14 H14A 0.9800 . ?
C14 H14B 0.9800 . ?
C14 H14C 0.9800 . ?
C15 O2 1.139(2) . ?
C15 Mo 2.064(2) . ?
C16 O3 1.150(3) . ?
C16 Mo 2.039(3) . ?
C17 O4 1.142(3) . ?
C17 Mo 2.043(2) . ?
C18 O5 1.151(3) . ?
C18 Mo 2.030(3) . ?
C19 O6 1.143(3) . ?
C19 Mo 2.024(3) . ?
Mo P 2.4675(7) . ?
O1 P 1.6786(16) . ?

loop_
_geom_hbond_atom_site_label_D
_geom_hbond_atom_site_label_H
_geom_hbond_atom_site_label_A
_geom_hbond_distance_DH
_geom_hbond_distance_HA
_geom_hbond_distance_DA
_geom_hbond_angle_DHA
_geom_hbond_site_symmetry_A
C11 H11A O1 0.98 2.55 3.184(3) 122.4 .
C9 H9B O1 0.98 2.70 3.340(3) 123.3 .
